data_7709292
loop_
_publ_author_name
'Helling, Christoph'
'Ganesamoorthy, Chelladurai'
'W\"olper, Christoph'
'Schulz, Stephan'

_publ_section_title
;
 Geminal C-Cl and Si-Cl bond activation of chloromethanes and
 chlorosilanes by gallanediyl LGa.
;
_journal_issue 5
_journal_name_full 'Dalton transactions (Cambridge, England : 2003)'
_journal_page_first 2050
_journal_page_last 2058
_journal_paper_doi 10.1039/d1dt04192d
_journal_volume 51
_journal_year 2022
_chemical_formula_sum 'C64 H89 Cl3 Ga2 N4 Si'
_chemical_formula_weight 1188.27
_space_group_crystal_system monoclinic
_space_group_IT_number 14
_space_group_name_Hall '-P 2ybc'
_space_group_name_H-M_alt 'P 1 21/c 1'
_atom_sites_solution_hydrogens mixed
_atom_sites_solution_primary direct
_atom_sites_solution_secondary difmap
_audit_creation_method SHELXL-2017/1
_audit_update_record
;
2021-12-08 deposited with the CCDC.	2022-01-12 downloaded from the CCDC.
;
_cell_angle_alpha 90
_cell_angle_beta 92.860(7)
_cell_angle_gamma 90
_cell_formula_units_Z 4
_cell_length_a 13.931(2)
_cell_length_b 24.762(4)
_cell_length_c 18.434(3)
_cell_measurement_reflns_used 9496
_cell_measurement_temperature 100(2)
_cell_measurement_theta_max 32.41
_cell_measurement_theta_min 2.20
_cell_volume 6351.1(17)
_computing_cell_refinement 'BRUKER APEX2(v2009.5-1)'
_computing_data_collection 'BRUKER APEX2(v2009.5-1)'
_computing_data_reduction 'BRUKER APEX2(v2009.5-1)'
_computing_molecular_graphics 'ORTEP/PLATON (Spek)'
_computing_publication_material 'BRUKER AXS SHELXTL (c) 2008 / Vers. 2008/4'
_computing_structure_refinement 'SHELXL-2017/1 (Sheldrick, 2017)'
_computing_structure_solution 'BRUKER APEX2(v2009.5-1)'
_diffrn_ambient_temperature 100(2)
_diffrn_detector_area_resol_mean 512
_diffrn_measured_fraction_theta_full 1.000
_diffrn_measured_fraction_theta_max 0.994
_diffrn_measurement_device_type 'Bruker D8 KAPPA II (APEX II detector)'
_diffrn_measurement_method 'Data collection strategy APEX 2/COSMO'
_diffrn_radiation_monochromator 'Triumph Goebel mirror'
_diffrn_radiation_source 'fine-focus sealed tube'
_diffrn_radiation_type MoK\a
_diffrn_radiation_wavelength 0.71073
_diffrn_reflns_av_R_equivalents 0.0664
_diffrn_reflns_av_unetI/netI 0.0418
_diffrn_reflns_Laue_measured_fraction_full 1.000
_diffrn_reflns_Laue_measured_fraction_max 0.994
_diffrn_reflns_limit_h_max 21
_diffrn_reflns_limit_h_min -21
_diffrn_reflns_limit_k_max 38
_diffrn_reflns_limit_k_min -38
_diffrn_reflns_limit_l_max 28
_diffrn_reflns_limit_l_min -26
_diffrn_reflns_number 239951
_diffrn_reflns_point_group_measured_fraction_full 1.000
_diffrn_reflns_point_group_measured_fraction_max 0.994
_diffrn_reflns_theta_full 25.242
_diffrn_reflns_theta_max 33.249
_diffrn_reflns_theta_min 1.378
_exptl_absorpt_coefficient_mu 1.034
_exptl_absorpt_correction_T_max 0.75
_exptl_absorpt_correction_T_min 0.62
_exptl_absorpt_correction_type multi-scan
_exptl_absorpt_process_details
; 
 SADABS
 R.H. Blessing, Acta Cryst. (1995) A51 33-38 
;
_exptl_crystal_colour colourless
_exptl_crystal_density_diffrn 1.243
_exptl_crystal_description block
_exptl_crystal_F_000 2512
_exptl_crystal_size_max 0.213
_exptl_crystal_size_mid 0.174
_exptl_crystal_size_min 0.169
_refine_diff_density_max 0.968
_refine_diff_density_min -0.600
_refine_diff_density_rms 0.071
_refine_ls_extinction_method none
_refine_ls_goodness_of_fit_ref 1.017
_refine_ls_hydrogen_treatment mixed
_refine_ls_matrix_type full
_refine_ls_number_parameters 714
_refine_ls_number_reflns 24298
_refine_ls_number_restraints 1
_refine_ls_restrained_S_all 1.017
_refine_ls_R_factor_all 0.0630
_refine_ls_R_factor_gt 0.0371
_refine_ls_shift/su_max 0.005
_refine_ls_shift/su_mean 0.000
_refine_ls_structure_factor_coef Fsqd
_refine_ls_weighting_details 'w=1/[\s^2^(Fo^2^)+(0.0379P)^2^+3.8353P] where P=(Fo^2^+2Fc^2^)/3'
_refine_ls_weighting_scheme calc
_refine_ls_wR_factor_gt 0.0850
_refine_ls_wR_factor_ref 0.0971
_reflns_Friedel_coverage 0.000
_reflns_number_gt 18095
_reflns_number_total 24298
_reflns_threshold_expression 'I > 2\s(I)'
_cod_data_source_file d1dt04192d2.cif
_cod_data_source_block cg_053m
_cod_depositor_comments
;
The following automatic conversions were performed:

data item '_atom_sites_solution_secondary' value 'diffmap' was
changed to 'difmap'.

Automatic conversion script
Id: cif_fix_values 7556 2019-12-06 15:28:31Z antanas 

 Adding full bibliography for 7709288--7709294.cif.
;
_cod_original_cell_volume 6350.8(16)
_cod_original_sg_symbol_H-M 'P 21/c'
_cod_database_code 7709292
_shelx_shelxl_version_number 2017/1
_shelx_space_group_comment
;
The symmetry employed for this shelxl refinement is uniquely defined
by the following loop, which should always be used as a source of
symmetry information in preference to the above space-group names.
They are only intended as comments.
;
_shelx_estimated_absorpt_t_min 0.810
_shelx_estimated_absorpt_t_max 0.845

loop_
_space_group_symop_operation_xyz
'x, y, z'
'-x, y+1/2, -z+1/2'
'-x, -y, -z'
'x, -y-1/2, z-1/2'

loop_
_atom_site_label
_atom_site_type_symbol
_atom_site_fract_x
_atom_site_fract_y
_atom_site_fract_z
_atom_site_U_iso_or_equiv
_atom_site_adp_type
_atom_site_occupancy
_atom_site_site_symmetry_order
_atom_site_calc_flag
_atom_site_refinement_flags_posn
_atom_site_refinement_flags_adp
_atom_site_refinement_flags_occupancy
_atom_site_disorder_assembly
_atom_site_disorder_group
Ga1 Ga 0.21965(2) 0.65725(2) 0.38047(2) 0.01604(4) Uani 1 1 d . . . . .
Ga2 Ga 0.27455(2) 0.51423(2) 0.26369(2) 0.01536(4) Uani 1 1 d . . . . .
Cl3 Cl 0.16126(8) 0.63590(4) 0.18577(5) 0.0414(3) Uani 0.4909(16) 1 d . . P A 1
Si1 Si 0.25737(10) 0.60907(5) 0.26909(8) 0.0189(2) Uani 0.4909(16) 1 d D . P A 1
H1 H 0.345(2) 0.6288(16) 0.245(2) 0.033(11) Uiso 0.4909(16) 1 d D . P A 1
Cl3' Cl 0.29871(9) 0.65262(3) 0.19701(5) 0.0429(3) Uani 0.5091(16) 1 d . . P A 2
Si1' Si 0.22037(10) 0.60802(5) 0.27004(7) 0.0181(2) Uani 0.5091(16) 1 d D . P A 2
H1' H 0.124(2) 0.6097(16) 0.241(2) 0.034(11) Uiso 0.5091(16) 1 d D . P A 2
Cl1 Cl 0.14690(3) 0.60959(2) 0.46316(2) 0.03011(8) Uani 1 1 d . . . . .
Cl2 Cl 0.36724(3) 0.49266(2) 0.36064(2) 0.02593(7) Uani 1 1 d . . . . .
N1 N 0.13932(8) 0.72182(5) 0.37075(7) 0.0185(2) Uani 1 1 d . . . . .
N2 N 0.32522(8) 0.69146(5) 0.43731(7) 0.0173(2) Uani 1 1 d . . . . .
N3 N 0.34797(8) 0.49051(5) 0.18185(6) 0.0171(2) Uani 1 1 d . . . . .
N4 N 0.17899(9) 0.45659(5) 0.25610(7) 0.0183(2) Uani 1 1 d . . . . .
C1 C 0.13941(11) 0.75537(6) 0.42752(9) 0.0234(3) Uani 1 1 d . . . . .
C2 C 0.21349(11) 0.75690(6) 0.48170(9) 0.0250(3) Uani 1 1 d . . . . .
H2 H 0.201017 0.777594 0.523597 0.030 Uiso 1 1 calc R U . . .
C3 C 0.30405(10) 0.73169(6) 0.48201(8) 0.0208(3) Uani 1 1 d . . . . .
C4 C 0.05628(13) 0.79404(7) 0.43486(12) 0.0375(4) Uani 1 1 d . . . . .
H4A H 0.034557 0.807261 0.386684 0.056 Uiso 1 1 calc R U . . .
H4B H 0.077200 0.824622 0.465474 0.056 Uiso 1 1 calc R U . . .
H4C H 0.003274 0.775281 0.457157 0.056 Uiso 1 1 calc R U . . .
C5 C 0.38109(12) 0.75315(7) 0.53497(9) 0.0272(3) Uani 1 1 d . . . . .
H5A H 0.439186 0.761121 0.509070 0.041 Uiso 1 1 calc R U . . .
H5B H 0.395872 0.726011 0.572580 0.041 Uiso 1 1 calc R U . . .
H5C H 0.358191 0.786233 0.557608 0.041 Uiso 1 1 calc R U . . .
C6 C 0.07584(10) 0.73031(5) 0.30719(8) 0.0189(3) Uani 1 1 d . . . . .
C7 C 0.10862(11) 0.76251(6) 0.25038(9) 0.0228(3) Uani 1 1 d . . . . .
C8 C 0.05174(12) 0.76616(7) 0.18593(10) 0.0302(3) Uani 1 1 d . . . . .
H8 H 0.072705 0.787956 0.147376 0.036 Uiso 1 1 calc R U . . .
C9 C -0.03445(13) 0.73867(7) 0.17720(10) 0.0315(3) Uani 1 1 d . . . . .
H9 H -0.071259 0.740558 0.132480 0.038 Uiso 1 1 calc R U . . .
C10 C -0.06655(11) 0.70840(7) 0.23416(9) 0.0281(3) Uani 1 1 d . . . . .
H10 H -0.126229 0.689973 0.228206 0.034 Uiso 1 1 calc R U . . .
C11 C -0.01351(10) 0.70422(6) 0.30021(8) 0.0218(3) Uani 1 1 d . . . . .
C12 C 0.20262(12) 0.79324(7) 0.25816(10) 0.0301(3) Uani 1 1 d . . . . .
H12 H 0.243370 0.775061 0.297123 0.036 Uiso 1 1 calc R U . . .
C13 C 0.25715(17) 0.79172(14) 0.18965(14) 0.0678(8) Uani 1 1 d . . . . .
H13A H 0.262515 0.754274 0.173140 0.102 Uiso 1 1 calc R U . . .
H13B H 0.321574 0.806784 0.199336 0.102 Uiso 1 1 calc R U . . .
H13C H 0.222840 0.813129 0.151901 0.102 Uiso 1 1 calc R U . . .
C14 C 0.1863(2) 0.85104(10) 0.2826(2) 0.0832(11) Uani 1 1 d . . . . .
H14A H 0.248261 0.869643 0.288796 0.125 Uiso 1 1 calc R U . . .
H14B H 0.154553 0.850848 0.328817 0.125 Uiso 1 1 calc R U . . .
H14C H 0.145589 0.869880 0.245790 0.125 Uiso 1 1 calc R U . . .
C15 C -0.05674(11) 0.67361(7) 0.36172(10) 0.0289(3) Uani 1 1 d . . . . .
H15 H -0.011379 0.676127 0.405378 0.035 Uiso 1 1 calc R U . . .
C16 C -0.07200(17) 0.61424(8) 0.34363(12) 0.0462(5) Uani 1 1 d . . . . .
H16A H -0.118439 0.610862 0.302166 0.069 Uiso 1 1 calc R U . . .
H16B H -0.096654 0.595567 0.385719 0.069 Uiso 1 1 calc R U . . .
H16C H -0.010733 0.598016 0.331336 0.069 Uiso 1 1 calc R U . . .
C17 C -0.15250(13) 0.70060(11) 0.38028(12) 0.0485(6) Uani 1 1 d . . . . .
H17A H -0.198904 0.697215 0.338790 0.073 Uiso 1 1 calc R U . . .
H17B H -0.141329 0.738899 0.391092 0.073 Uiso 1 1 calc R U . . .
H17C H -0.177998 0.682788 0.422719 0.073 Uiso 1 1 calc R U . . .
C18 C 0.42303(10) 0.67087(6) 0.43778(8) 0.0184(2) Uani 1 1 d . . . . .
C19 C 0.48186(10) 0.68773(6) 0.38186(8) 0.0208(3) Uani 1 1 d . . . . .
C20 C 0.57563(11) 0.66762(7) 0.38197(9) 0.0255(3) Uani 1 1 d . . . . .
H20 H 0.616947 0.679116 0.345510 0.031 Uiso 1 1 calc R U . . .
C21 C 0.60941(11) 0.63115(7) 0.43442(9) 0.0278(3) Uani 1 1 d . . . . .
H21 H 0.673121 0.617604 0.433306 0.033 Uiso 1 1 calc R U . . .
C22 C 0.55063(11) 0.61457(6) 0.48811(9) 0.0248(3) Uani 1 1 d . . . . .
H22 H 0.574383 0.589353 0.523471 0.030 Uiso 1 1 calc R U . . .
C23 C 0.45655(10) 0.63412(6) 0.49165(8) 0.0200(3) Uani 1 1 d . . . . .
C24 C 0.44654(11) 0.72769(6) 0.32353(9) 0.0254(3) Uani 1 1 d . . . . .
H24 H 0.377295 0.719495 0.311415 0.030 Uiso 1 1 calc R U . . .
C25 C 0.45225(16) 0.78588(7) 0.35147(12) 0.0423(5) Uani 1 1 d . . . . .
H25A H 0.432643 0.810711 0.312064 0.063 Uiso 1 1 calc R U . . .
H25B H 0.518406 0.793982 0.368605 0.063 Uiso 1 1 calc R U . . .
H25C H 0.409349 0.790201 0.391614 0.063 Uiso 1 1 calc R U . . .
C26 C 0.50008(14) 0.72264(9) 0.25328(11) 0.0418(5) Uani 1 1 d . . . . .
H26A H 0.502713 0.684588 0.238915 0.063 Uiso 1 1 calc R U . . .
H26B H 0.565557 0.736638 0.261245 0.063 Uiso 1 1 calc R U . . .
H26C H 0.466215 0.743474 0.214714 0.063 Uiso 1 1 calc R U . . .
C27 C 0.39637(11) 0.61430(6) 0.55270(8) 0.0232(3) Uani 1 1 d . . . . .
H27 H 0.335600 0.635825 0.551982 0.028 Uiso 1 1 calc R U . . .
C28 C 0.44949(13) 0.62177(7) 0.62734(9) 0.0314(4) Uani 1 1 d . . . . .
H28A H 0.506527 0.598558 0.630435 0.047 Uiso 1 1 calc R U . . .
H28B H 0.406643 0.611926 0.665796 0.047 Uiso 1 1 calc R U . . .
H28C H 0.469100 0.659587 0.633284 0.047 Uiso 1 1 calc R U . . .
C29 C 0.37022(13) 0.55471(7) 0.54197(10) 0.0295(3) Uani 1 1 d . . . . .
H29A H 0.337199 0.549814 0.494230 0.044 Uiso 1 1 calc R U . . .
H29B H 0.327806 0.543318 0.579960 0.044 Uiso 1 1 calc R U . . .
H29C H 0.428915 0.532834 0.544854 0.044 Uiso 1 1 calc R U . . .
C30 C 0.35234(11) 0.43794(6) 0.16710(8) 0.0212(3) Uani 1 1 d . . . . .
C31 C 0.28940(12) 0.39980(6) 0.19429(9) 0.0241(3) Uani 1 1 d . . . . .
H31 H 0.306588 0.363052 0.187796 0.029 Uiso 1 1 calc R U . . .
C32 C 0.20427(11) 0.40876(6) 0.22986(8) 0.0222(3) Uani 1 1 d . . . . .
C33 C 0.42739(13) 0.41707(7) 0.11797(10) 0.0301(3) Uani 1 1 d . . . . .
H33A H 0.403796 0.384102 0.093661 0.045 Uiso 1 1 calc R U . . .
H33B H 0.486620 0.409025 0.146865 0.045 Uiso 1 1 calc R U . . .
H33C H 0.440509 0.444509 0.081458 0.045 Uiso 1 1 calc R U . . .
C34 C 0.13890(14) 0.36038(7) 0.23675(10) 0.0335(4) Uani 1 1 d . . . . .
H34A H 0.071745 0.372303 0.233724 0.050 Uiso 1 1 calc R U . . .
H34B H 0.152971 0.342674 0.283630 0.050 Uiso 1 1 calc R U . . .
H34C H 0.149683 0.334842 0.197366 0.050 Uiso 1 1 calc R U . . .
C35 C 0.40459(10) 0.52826(5) 0.14209(8) 0.0186(3) Uani 1 1 d . . . . .
C36 C 0.36030(11) 0.55400(6) 0.08093(8) 0.0213(3) Uani 1 1 d . . . . .
C37 C 0.41353(13) 0.59208(6) 0.04449(9) 0.0275(3) Uani 1 1 d . . . . .
H37 H 0.385201 0.609799 0.003026 0.033 Uiso 1 1 calc R U . . .
C38 C 0.50719(13) 0.60460(7) 0.06767(10) 0.0309(3) Uani 1 1 d . . . . .
H38 H 0.541928 0.631323 0.042910 0.037 Uiso 1 1 calc R U . . .
C39 C 0.54970(12) 0.57814(7) 0.12672(9) 0.0284(3) Uani 1 1 d . . . . .
H39 H 0.614182 0.586594 0.141725 0.034 Uiso 1 1 calc R U . . .
C40 C 0.50020(11) 0.53914(6) 0.16509(8) 0.0220(3) Uani 1 1 d . . . . .
C41 C 0.25850(12) 0.53977(7) 0.05374(9) 0.0275(3) Uani 1 1 d . . . . .
H41 H 0.222637 0.528560 0.096923 0.033 Uiso 1 1 calc R U . . .
C42 C 0.25814(19) 0.49211(10) 0.00221(15) 0.0573(6) Uani 1 1 d . . . . .
H42A H 0.191792 0.483411 -0.013773 0.086 Uiso 1 1 calc R U . . .
H42B H 0.287549 0.460828 0.027161 0.086 Uiso 1 1 calc R U . . .
H42C H 0.294855 0.501248 -0.040079 0.086 Uiso 1 1 calc R U . . .
C43 C 0.20418(17) 0.58682(9) 0.01838(14) 0.0534(6) Uani 1 1 d . . . . .
H43A H 0.232500 0.595840 -0.027691 0.080 Uiso 1 1 calc R U . . .
H43B H 0.208360 0.618192 0.050793 0.080 Uiso 1 1 calc R U . . .
H43C H 0.136606 0.576784 0.009230 0.080 Uiso 1 1 calc R U . . .
C44 C 0.55173(11) 0.51115(7) 0.22905(9) 0.0267(3) Uani 1 1 d . . . . .
H44 H 0.507593 0.483170 0.247895 0.032 Uiso 1 1 calc R U . . .
C45 C 0.64384(13) 0.48266(9) 0.20659(12) 0.0401(4) Uani 1 1 d . . . . .
H45A H 0.627766 0.456870 0.167520 0.060 Uiso 1 1 calc R U . . .
H45B H 0.673322 0.463402 0.248469 0.060 Uiso 1 1 calc R U . . .
H45C H 0.689088 0.509557 0.189469 0.060 Uiso 1 1 calc R U . . .
C46 C 0.57600(15) 0.55128(8) 0.29024(10) 0.0379(4) Uani 1 1 d . . . . .
H46A H 0.622102 0.577945 0.273739 0.057 Uiso 1 1 calc R U . . .
H46B H 0.604201 0.531912 0.332483 0.057 Uiso 1 1 calc R U . . .
H46C H 0.517246 0.569723 0.303716 0.057 Uiso 1 1 calc R U . . .
C47 C 0.08486(10) 0.46298(6) 0.28500(8) 0.0203(3) Uani 1 1 d . . . . .
C48 C 0.01096(11) 0.48613(6) 0.24004(9) 0.0247(3) Uani 1 1 d . . . . .
C49 C -0.08057(12) 0.48983(8) 0.26679(11) 0.0324(4) Uani 1 1 d . . . . .
H49 H -0.131588 0.504492 0.236846 0.039 Uiso 1 1 calc R U . . .
C50 C -0.09851(13) 0.47254(8) 0.33614(11) 0.0366(4) Uani 1 1 d . . . . .
H50 H -0.161429 0.475289 0.353433 0.044 Uiso 1 1 calc R U . . .
C51 C -0.02486(13) 0.45129(7) 0.38022(10) 0.0319(4) Uani 1 1 d . . . . .
H51 H -0.037691 0.440151 0.428094 0.038 Uiso 1 1 calc R U . . .
C52 C 0.06811(11) 0.44579(6) 0.35601(9) 0.0243(3) Uani 1 1 d . . . . .
C53 C 0.02935(12) 0.50503(7) 0.16369(9) 0.0300(3) Uani 1 1 d . . . . .
H53 H 0.097146 0.518356 0.164191 0.036 Uiso 1 1 calc R U . . .
C54 C -0.03554(15) 0.55177(9) 0.13788(11) 0.0423(5) Uani 1 1 d . . . . .
H54A H -0.015203 0.564895 0.090895 0.063 Uiso 1 1 calc R U . . .
H54B H -0.030741 0.581136 0.173516 0.063 Uiso 1 1 calc R U . . .
H54C H -0.102251 0.539227 0.132683 0.063 Uiso 1 1 calc R U . . .
C55 C 0.02101(18) 0.45821(10) 0.10933(11) 0.0475(5) Uani 1 1 d . . . . .
H55A H 0.032579 0.471622 0.060514 0.071 Uiso 1 1 calc R U . . .
H55B H -0.043610 0.442602 0.109703 0.071 Uiso 1 1 calc R U . . .
H55C H 0.068727 0.430476 0.123014 0.071 Uiso 1 1 calc R U . . .
C56 C 0.14600(12) 0.42208(6) 0.40700(9) 0.0265(3) Uani 1 1 d . . . . .
H56 H 0.205856 0.418366 0.379642 0.032 Uiso 1 1 calc R U . . .
C57 C 0.11826(16) 0.36577(7) 0.43438(11) 0.0389(4) Uani 1 1 d . . . . .
H57A H 0.096228 0.343314 0.393060 0.058 Uiso 1 1 calc R U . . .
H57B H 0.066551 0.369272 0.468225 0.058 Uiso 1 1 calc R U . . .
H57C H 0.174326 0.348872 0.459302 0.058 Uiso 1 1 calc R U . . .
C58 C 0.16761(14) 0.45983(7) 0.47152(10) 0.0327(4) Uani 1 1 d . . . . .
H58A H 0.184479 0.495699 0.453648 0.049 Uiso 1 1 calc R U . . .
H58B H 0.221467 0.445339 0.501746 0.049 Uiso 1 1 calc R U . . .
H58C H 0.110703 0.462623 0.500485 0.049 Uiso 1 1 calc R U . . .
C1_1 C 0.33887(17) 0.23366(11) 0.40219(16) 0.0572(6) Uani 1 1 d . . . . .
H1_1 H 0.372626 0.257433 0.372045 0.069 Uiso 1 1 calc R U . . .
C2_1 C 0.28938(15) 0.19181(11) 0.37215(13) 0.0514(6) Uani 1 1 d . . . . .
H2_1 H 0.290632 0.186110 0.321240 0.062 Uiso 1 1 calc R U . . .
C3_1 C 0.23825(16) 0.15786(10) 0.41225(19) 0.0617(8) Uani 1 1 d . . . . .
H3_1 H 0.202615 0.128941 0.390329 0.074 Uiso 1 1 calc R U . . .
C4_1 C 0.2394(2) 0.16688(14) 0.4897(2) 0.0802(11) Uani 1 1 d . . . . .
H4_1 H 0.204663 0.144073 0.520493 0.096 Uiso 1 1 calc R U . . .
C5_1 C 0.29376(19) 0.21069(13) 0.51785(14) 0.0609(7) Uani 1 1 d . . . . .
H5_1 H 0.296645 0.217770 0.568564 0.073 Uiso 1 1 calc R U . . .
C6_1 C 0.34100(19) 0.24208(11) 0.47346(16) 0.0595(7) Uani 1 1 d . . . . .
H6_1 H 0.377472 0.271475 0.493228 0.071 Uiso 1 1 calc R U . . .

loop_
_atom_site_aniso_label
_atom_site_aniso_U_11
_atom_site_aniso_U_22
_atom_site_aniso_U_33
_atom_site_aniso_U_23
_atom_site_aniso_U_13
_atom_site_aniso_U_12
Ga1 0.01486(7) 0.01381(6) 0.01941(7) 0.00051(5) 0.00031(5) 0.00106(5)
Ga2 0.01611(7) 0.01451(6) 0.01540(7) 0.00030(5) 0.00027(5) 0.00037(5)
Cl3 0.0651(7) 0.0309(4) 0.0265(4) -0.0031(3) -0.0140(4) 0.0217(4)
Si1 0.0205(6) 0.0144(4) 0.0217(5) -0.0008(3) 0.0019(5) 0.0016(5)
Cl3' 0.0791(7) 0.0224(4) 0.0293(5) -0.0001(3) 0.0224(4) -0.0083(4)
Si1' 0.0205(5) 0.0151(4) 0.0186(4) -0.0013(3) -0.0007(5) 0.0025(5)
Cl1 0.02511(17) 0.02906(18) 0.0367(2) 0.01343(15) 0.00683(15) -0.00010(14)
Cl2 0.02367(16) 0.03522(19) 0.01847(16) 0.00210(13) -0.00347(13) 0.00472(14)
N1 0.0166(5) 0.0163(5) 0.0223(6) 0.0003(4) 0.0000(4) 0.0026(4)
N2 0.0158(5) 0.0167(5) 0.0194(6) -0.0002(4) -0.0002(4) 0.0018(4)
N3 0.0198(5) 0.0159(5) 0.0158(5) 0.0007(4) 0.0019(4) -0.0003(4)
N4 0.0187(5) 0.0183(5) 0.0179(6) 0.0004(4) 0.0011(4) -0.0020(4)
C1 0.0214(7) 0.0184(6) 0.0301(8) -0.0038(5) -0.0007(6) 0.0046(5)
C2 0.0253(7) 0.0224(7) 0.0269(8) -0.0068(6) -0.0014(6) 0.0057(6)
C3 0.0223(7) 0.0186(6) 0.0212(7) -0.0014(5) -0.0017(5) 0.0019(5)
C4 0.0317(9) 0.0316(9) 0.0483(11) -0.0148(8) -0.0080(8) 0.0160(7)
C5 0.0281(8) 0.0251(7) 0.0277(8) -0.0075(6) -0.0061(6) 0.0028(6)
C6 0.0166(6) 0.0168(6) 0.0231(7) 0.0006(5) -0.0013(5) 0.0044(5)
C7 0.0204(6) 0.0192(6) 0.0289(8) 0.0043(5) 0.0020(6) 0.0024(5)
C8 0.0304(8) 0.0318(8) 0.0281(8) 0.0101(6) -0.0007(6) 0.0012(6)
C9 0.0302(8) 0.0365(9) 0.0271(8) 0.0049(7) -0.0057(6) 0.0014(7)
C10 0.0213(7) 0.0321(8) 0.0305(8) 0.0032(6) -0.0044(6) -0.0012(6)
C11 0.0180(6) 0.0222(6) 0.0250(7) 0.0021(5) 0.0002(5) 0.0011(5)
C12 0.0236(7) 0.0247(7) 0.0416(10) 0.0101(7) -0.0006(7) -0.0035(6)
C13 0.0406(12) 0.112(2) 0.0524(15) 0.0108(15) 0.0144(11) -0.0325(14)
C14 0.0554(16) 0.0353(12) 0.158(3) -0.0219(16) 0.0018(19) -0.0141(11)
C15 0.0201(7) 0.0370(8) 0.0293(8) 0.0075(7) -0.0016(6) -0.0050(6)
C16 0.0569(13) 0.0379(10) 0.0424(11) 0.0120(8) -0.0113(10) -0.0203(9)
C17 0.0211(8) 0.0826(17) 0.0422(11) 0.0160(11) 0.0063(8) 0.0028(9)
C18 0.0159(6) 0.0183(6) 0.0208(7) -0.0020(5) -0.0021(5) 0.0011(5)
C19 0.0173(6) 0.0213(6) 0.0237(7) 0.0008(5) -0.0011(5) -0.0011(5)
C20 0.0177(6) 0.0309(8) 0.0280(8) 0.0005(6) 0.0028(6) -0.0011(5)
C21 0.0176(6) 0.0328(8) 0.0326(8) -0.0007(6) -0.0011(6) 0.0045(6)
C22 0.0210(7) 0.0270(7) 0.0260(8) 0.0015(6) -0.0033(6) 0.0059(6)
C23 0.0192(6) 0.0209(6) 0.0196(7) -0.0013(5) -0.0014(5) 0.0033(5)
C24 0.0219(7) 0.0264(7) 0.0278(8) 0.0080(6) 0.0001(6) -0.0028(6)
C25 0.0485(11) 0.0254(8) 0.0514(12) 0.0099(8) -0.0125(9) -0.0077(8)
C26 0.0311(9) 0.0600(13) 0.0349(10) 0.0205(9) 0.0092(7) 0.0037(8)
C27 0.0257(7) 0.0255(7) 0.0185(7) 0.0027(5) 0.0011(5) 0.0066(6)
C28 0.0377(9) 0.0352(9) 0.0211(8) -0.0010(6) -0.0015(6) 0.0123(7)
C29 0.0341(8) 0.0270(8) 0.0276(8) 0.0048(6) 0.0033(7) 0.0010(6)
C30 0.0243(7) 0.0197(6) 0.0196(7) -0.0011(5) 0.0025(5) 0.0013(5)
C31 0.0325(8) 0.0157(6) 0.0244(7) -0.0010(5) 0.0047(6) 0.0003(5)
C32 0.0280(7) 0.0186(6) 0.0200(7) 0.0001(5) 0.0008(5) -0.0040(5)
C33 0.0371(9) 0.0225(7) 0.0319(9) -0.0052(6) 0.0125(7) 0.0018(6)
C34 0.0418(10) 0.0224(7) 0.0371(10) -0.0058(6) 0.0100(8) -0.0106(7)
C35 0.0229(6) 0.0166(6) 0.0169(6) -0.0009(5) 0.0055(5) -0.0001(5)
C36 0.0269(7) 0.0202(6) 0.0171(6) 0.0004(5) 0.0032(5) 0.0008(5)
C37 0.0367(9) 0.0261(7) 0.0201(7) 0.0047(6) 0.0053(6) 0.0007(6)
C38 0.0355(9) 0.0278(8) 0.0303(9) 0.0051(6) 0.0112(7) -0.0051(6)
C39 0.0263(7) 0.0286(8) 0.0309(8) 0.0012(6) 0.0079(6) -0.0051(6)
C40 0.0219(7) 0.0217(6) 0.0228(7) -0.0006(5) 0.0046(5) -0.0002(5)
C41 0.0312(8) 0.0299(8) 0.0210(7) 0.0051(6) -0.0035(6) -0.0012(6)
C42 0.0610(15) 0.0516(13) 0.0574(15) -0.0206(11) -0.0161(12) -0.0080(11)
C43 0.0520(13) 0.0407(11) 0.0640(15) 0.0100(10) -0.0316(11) 0.0008(9)
C44 0.0215(7) 0.0293(8) 0.0291(8) 0.0042(6) -0.0005(6) -0.0013(6)
C45 0.0244(8) 0.0457(11) 0.0501(12) 0.0080(9) 0.0003(8) 0.0054(7)
C46 0.0391(10) 0.0421(10) 0.0316(9) 0.0015(8) -0.0063(8) -0.0106(8)
C47 0.0196(6) 0.0207(6) 0.0208(7) -0.0001(5) 0.0011(5) -0.0037(5)
C48 0.0199(7) 0.0288(7) 0.0251(7) -0.0005(6) -0.0024(5) -0.0047(6)
C49 0.0189(7) 0.0394(9) 0.0385(10) 0.0014(7) -0.0028(6) -0.0028(6)
C50 0.0239(8) 0.0413(10) 0.0455(11) 0.0003(8) 0.0096(7) -0.0058(7)
C51 0.0304(8) 0.0353(9) 0.0308(9) 0.0021(7) 0.0101(7) -0.0064(7)
C52 0.0268(7) 0.0224(7) 0.0240(7) 0.0009(5) 0.0040(6) -0.0046(6)
C53 0.0246(7) 0.0411(9) 0.0234(8) 0.0044(7) -0.0070(6) -0.0027(7)
C54 0.0372(10) 0.0518(12) 0.0364(10) 0.0101(9) -0.0117(8) 0.0036(9)
C55 0.0574(13) 0.0580(13) 0.0259(9) -0.0055(9) -0.0094(9) 0.0015(10)
C56 0.0333(8) 0.0230(7) 0.0233(7) 0.0049(6) 0.0033(6) -0.0012(6)
C57 0.0579(12) 0.0264(8) 0.0326(10) 0.0082(7) 0.0048(8) -0.0044(8)
C58 0.0417(10) 0.0308(8) 0.0252(8) 0.0025(6) -0.0012(7) -0.0009(7)
C1_1 0.0436(12) 0.0598(15) 0.0673(17) -0.0024(12) -0.0071(11) 0.0046(11)
C2_1 0.0337(10) 0.0729(16) 0.0464(13) -0.0141(11) -0.0102(9) 0.0118(10)
C3_1 0.0330(11) 0.0455(13) 0.105(2) -0.0179(13) -0.0163(13) 0.0063(9)
C4_1 0.0522(15) 0.083(2) 0.107(3) 0.054(2) 0.0268(16) 0.0302(15)
C5_1 0.0543(14) 0.0828(19) 0.0454(14) -0.0159(13) -0.0011(11) 0.0274(14)
C6_1 0.0555(14) 0.0556(14) 0.0666(17) -0.0209(13) -0.0054(13) 0.0125(12)

loop_
_atom_type_symbol
_atom_type_description
_atom_type_scat_dispersion_real
_atom_type_scat_dispersion_imag
_atom_type_scat_source
C C 0.0033 0.0016 'International Tables Vol C Tables 4.2.6.8 and 6.1.1.4'
H H 0.0000 0.0000 'International Tables Vol C Tables 4.2.6.8 and 6.1.1.4'
N N 0.0061 0.0033 'International Tables Vol C Tables 4.2.6.8 and 6.1.1.4'
Si Si 0.0817 0.0704 'International Tables Vol C Tables 4.2.6.8 and 6.1.1.4'
Cl Cl 0.1484 0.1585 'International Tables Vol C Tables 4.2.6.8 and 6.1.1.4'
Ga Ga 0.2307 1.6083 'International Tables Vol C Tables 4.2.6.8 and 6.1.1.4'

loop_
_geom_angle_atom_site_label_1
_geom_angle_atom_site_label_2
_geom_angle_atom_site_label_3
_geom_angle
_geom_angle_site_symmetry_1
_geom_angle_site_symmetry_3
_geom_angle_publ_flag
N1 Ga1 N2 96.11(5) . . ?
N1 Ga1 Cl1 102.68(4) . . ?
N2 Ga1 Cl1 102.71(4) . . ?
N1 Ga1 Si1' 111.62(5) . . ?
N2 Ga1 Si1' 130.31(5) . . ?
Cl1 Ga1 Si1' 109.79(4) . . ?
N1 Ga1 Si1 117.81(5) . . ?
N2 Ga1 Si1 118.18(5) . . ?
Cl1 Ga1 Si1 116.20(4) . . ?
N4 Ga2 N3 96.10(5) . . ?
N4 Ga2 Cl2 104.44(4) . . ?
N3 Ga2 Cl2 104.10(4) . . ?
N4 Ga2 Si1 131.26(5) . . ?
N3 Ga2 Si1 112.90(5) . . ?
Cl2 Ga2 Si1 105.15(4) . . ?
N4 Ga2 Si1' 119.12(5) . . ?
N3 Ga2 Si1' 119.78(5) . . ?
Cl2 Ga2 Si1' 111.02(3) . . ?
Cl3 Si1 Ga2 110.28(7) . . ?
Cl3 Si1 Ga1 107.67(6) . . ?
Ga2 Si1 Ga1 123.01(6) . . ?
Cl3' Si1' Ga1 107.80(6) . . ?
Cl3' Si1' Ga2 107.37(6) . . ?
Ga1 Si1' Ga2 122.90(6) . . ?
C1 N1 C6 121.36(12) . . ?
C1 N1 Ga1 117.29(10) . . ?
C6 N1 Ga1 121.12(9) . . ?
C3 N2 C18 119.58(12) . . ?
C3 N2 Ga1 118.07(10) . . ?
C18 N2 Ga1 122.04(9) . . ?
C30 N3 C35 119.78(12) . . ?
C30 N3 Ga2 118.83(10) . . ?
C35 N3 Ga2 121.11(9) . . ?
C32 N4 C47 119.39(12) . . ?
C32 N4 Ga2 118.94(10) . . ?
C47 N4 Ga2 121.37(9) . . ?
N1 C1 C2 123.19(13) . . ?
N1 C1 C4 119.50(14) . . ?
C2 C1 C4 117.32(14) . . ?
C1 C2 C3 128.27(14) . . ?
N2 C3 C2 123.65(13) . . ?
N2 C3 C5 119.31(13) . . ?
C2 C3 C5 117.02(13) . . ?
C11 C6 C7 120.73(13) . . ?
C11 C6 N1 120.73(13) . . ?
C7 C6 N1 118.41(13) . . ?
C8 C7 C6 118.49(14) . . ?
C8 C7 C12 119.91(14) . . ?
C6 C7 C12 121.60(14) . . ?
C9 C8 C7 121.29(15) . . ?
C10 C9 C8 119.37(16) . . ?
C9 C10 C11 121.70(15) . . ?
C10 C11 C6 118.33(14) . . ?
C10 C11 C15 118.52(14) . . ?
C6 C11 C15 123.11(14) . . ?
C13 C12 C7 112.20(17) . . ?
C13 C12 C14 111.1(2) . . ?
C7 C12 C14 111.06(16) . . ?
C11 C15 C16 112.12(16) . . ?
C11 C15 C17 109.23(14) . . ?
C16 C15 C17 110.72(17) . . ?
C23 C18 C19 121.44(13) . . ?
C23 C18 N2 120.53(13) . . ?
C19 C18 N2 118.02(12) . . ?
C20 C19 C18 118.04(14) . . ?
C20 C19 C24 120.06(14) . . ?
C18 C19 C24 121.89(13) . . ?
C21 C20 C19 121.14(15) . . ?
C22 C21 C20 120.08(14) . . ?
C21 C22 C23 121.38(14) . . ?
C22 C23 C18 117.90(14) . . ?
C22 C23 C27 118.36(13) . . ?
C18 C23 C27 123.74(13) . . ?
C19 C24 C25 111.36(14) . . ?
C19 C24 C26 112.93(14) . . ?
C25 C24 C26 109.99(16) . . ?
C23 C27 C29 110.65(13) . . ?
C23 C27 C28 111.40(14) . . ?
C29 C27 C28 109.38(13) . . ?
N3 C30 C31 123.43(13) . . ?
N3 C30 C33 119.85(13) . . ?
C31 C30 C33 116.71(13) . . ?
C30 C31 C32 128.41(14) . . ?
N4 C32 C31 123.74(13) . . ?
N4 C32 C34 120.10(14) . . ?
C31 C32 C34 116.15(13) . . ?
C40 C35 C36 121.70(13) . . ?
C40 C35 N3 120.29(13) . . ?
C36 C35 N3 118.00(13) . . ?
C37 C36 C35 117.99(14) . . ?
C37 C36 C41 120.52(14) . . ?
C35 C36 C41 121.47(13) . . ?
C38 C37 C36 121.19(15) . . ?
C39 C38 C37 119.81(15) . . ?
C38 C39 C40 121.61(16) . . ?
C39 C40 C35 117.65(14) . . ?
C39 C40 C44 118.83(14) . . ?
C35 C40 C44 123.52(13) . . ?
C42 C41 C43 110.04(17) . . ?
C42 C41 C36 111.15(16) . . ?
C43 C41 C36 113.58(15) . . ?
C40 C44 C46 110.80(14) . . ?
C40 C44 C45 111.65(14) . . ?
C46 C44 C45 109.87(15) . . ?
C52 C47 C48 121.30(14) . . ?
C52 C47 N4 120.29(13) . . ?
C48 C47 N4 118.40(13) . . ?
C49 C48 C47 118.21(15) . . ?
C49 C48 C53 120.54(15) . . ?
C47 C48 C53 121.22(14) . . ?
C50 C49 C48 121.19(16) . . ?
C51 C50 C49 119.92(16) . . ?
C50 C51 C52 121.49(16) . . ?
C51 C52 C47 117.84(15) . . ?
C51 C52 C56 119.03(15) . . ?
C47 C52 C56 123.13(14) . . ?
C48 C53 C54 113.41(16) . . ?
C48 C53 C55 111.25(16) . . ?
C54 C53 C55 110.15(15) . . ?
C52 C56 C58 110.59(14) . . ?
C52 C56 C57 111.72(15) . . ?
C58 C56 C57 109.96(14) . . ?
C6_1 C1_1 C2_1 120.8(3) . . ?
C3_1 C2_1 C1_1 121.9(3) . . ?
C2_1 C3_1 C4_1 117.8(2) . . ?
C5_1 C4_1 C3_1 117.6(3) . . ?
C6_1 C5_1 C4_1 119.9(3) . . ?
C5_1 C6_1 C1_1 122.0(3) . . ?

loop_
_geom_bond_atom_site_label_1
_geom_bond_atom_site_label_2
_geom_bond_distance
_geom_bond_site_symmetry_2
_geom_bond_publ_flag
Ga1 N1 1.9548(12) . ?
Ga1 N2 1.9556(12) . ?
Ga1 Cl1 2.2131(4) . ?
Ga1 Si1' 2.3731(14) . ?
Ga1 Si1 2.4540(14) . ?
Ga2 N4 1.9519(12) . ?
Ga2 N3 1.9546(12) . ?
Ga2 Cl2 2.2173(5) . ?
Ga2 Si1 2.3632(14) . ?
Ga2 Si1' 2.4467(13) . ?
Cl3 Si1 2.0948(17) . ?
Cl3' Si1' 2.0903(16) . ?
N1 C1 1.3361(19) . ?
N1 C6 1.4474(19) . ?
N2 C3 1.3350(18) . ?
N2 C18 1.4546(18) . ?
N3 C30 1.3319(18) . ?
N3 C35 1.4460(18) . ?
N4 C32 1.3335(19) . ?
N4 C47 1.4485(19) . ?
C1 C2 1.400(2) . ?
C1 C4 1.514(2) . ?
C2 C3 1.407(2) . ?
C3 C5 1.511(2) . ?
C6 C11 1.403(2) . ?
C6 C7 1.410(2) . ?
C7 C8 1.398(2) . ?
C7 C12 1.515(2) . ?
C8 C9 1.383(2) . ?
C9 C10 1.382(2) . ?
C10 C11 1.396(2) . ?
C11 C15 1.514(2) . ?
C12 C13 1.506(3) . ?
C12 C14 1.521(3) . ?
C15 C16 1.520(3) . ?
C15 C17 1.546(3) . ?
C18 C23 1.409(2) . ?
C18 C19 1.412(2) . ?
C19 C20 1.398(2) . ?
C19 C24 1.525(2) . ?
C20 C21 1.388(2) . ?
C21 C22 1.378(2) . ?
C22 C23 1.402(2) . ?
C23 C27 1.518(2) . ?
C24 C25 1.531(3) . ?
C24 C26 1.532(2) . ?
C27 C29 1.530(2) . ?
C27 C28 1.541(2) . ?
C30 C31 1.399(2) . ?
C30 C33 1.508(2) . ?
C31 C32 1.401(2) . ?
C32 C34 1.514(2) . ?
C35 C40 1.403(2) . ?
C35 C36 1.410(2) . ?
C36 C37 1.393(2) . ?
C36 C41 1.522(2) . ?
C37 C38 1.388(3) . ?
C38 C39 1.379(3) . ?
C39 C40 1.399(2) . ?
C40 C44 1.517(2) . ?
C41 C42 1.515(3) . ?
C41 C43 1.518(3) . ?
C44 C46 1.528(3) . ?
C44 C45 1.539(2) . ?
C47 C52 1.407(2) . ?
C47 C48 1.411(2) . ?
C48 C49 1.393(2) . ?
C48 C53 1.517(2) . ?
C49 C50 1.383(3) . ?
C50 C51 1.381(3) . ?
C51 C52 1.397(2) . ?
C52 C56 1.518(2) . ?
C53 C54 1.530(3) . ?
C53 C55 1.533(3) . ?
C56 C58 1.531(2) . ?
C56 C57 1.539(2) . ?
C1_1 C6_1 1.329(4) . ?
C1_1 C2_1 1.348(3) . ?
C2_1 C3_1 1.347(4) . ?
C3_1 C4_1 1.444(5) . ?
C4_1 C5_1 1.408(5) . ?
C5_1 C6_1 1.327(4) . ?
